data_7135266
loop_
_publ_author_name
'Huang, Yun-Tao'
'Song, Zi-Meng'
'Zhao, Xin-Ye'
'Li, Bei-Bei'
'Di, Zhengyi'
'Li, Cheng-Peng'

_publ_section_title
;
 A stable amino-functionalized fluorinated metal-organic framework for
 efficient separation of propyne/propylene
;
_journal_name_full 'Chemical Communications'
_journal_paper_doi 10.1039/D5CC05733G
_journal_year 2025
_chemical_formula_moiety 'C4 H1.5 Cu0.125 F0.75 N Si0.125'
_chemical_formula_sum 'C4 H1.5 Cu0.12 F0.75 N Si0.12'
_chemical_formula_weight 89.27
_space_group_crystal_system tetragonal
_space_group_IT_number 139
_space_group_name_Hall '-I 4 2'
_space_group_name_H-M_alt 'I 4/m m m'
_atom_sites_solution_hydrogens geom
_audit_creation_date 2025-10-07
_audit_creation_method
;
Olex2 1.5
(compiled 2025.07.13 svn.rb7424aed for OlexSys, GUI svn.r7314)
;
_audit_update_record
;
2025-10-07 deposited with the CCDC.	2025-12-01 downloaded from the CCDC.
;
_cell_angle_alpha 90
_cell_angle_beta 90
_cell_angle_gamma 90
_cell_formula_units_Z 16
_cell_length_a 15.391
_cell_length_b 15.391
_cell_length_c 8.068
_cell_measurement_reflns_used 7083
_cell_measurement_temperature 222.00
_cell_measurement_theta_max 59.91
_cell_measurement_theta_min 4.30
_cell_volume 1911.171
_computing_molecular_graphics 'Olex2 1.5 (Dolomanov et al., 2009)'
_computing_publication_material 'Olex2 1.5 (Dolomanov et al., 2009)'
_computing_structure_refinement 'SHELXL 2016/6 (Sheldrick, 2015)'
_computing_structure_solution 'SHELXT 2014/5 (Sheldrick, 2014)'
_diffrn_ambient_temperature 222.00
_diffrn_measured_fraction_theta_full 0.996
_diffrn_measured_fraction_theta_max 0.997
_diffrn_measurement_device_type 'Bruker D8 VENTURE Metaljet PHOTON II'
_diffrn_radiation_type MoK\a
_diffrn_radiation_wavelength 0.71073
_diffrn_reflns_av_R_equivalents 0.1177
_diffrn_reflns_av_unetI/netI 0.0358
_diffrn_reflns_Laue_measured_fraction_full 0.996
_diffrn_reflns_Laue_measured_fraction_max 0.997
_diffrn_reflns_limit_h_max 19
_diffrn_reflns_limit_h_min -19
_diffrn_reflns_limit_k_max 19
_diffrn_reflns_limit_k_min -19
_diffrn_reflns_limit_l_max 8
_diffrn_reflns_limit_l_min -10
_diffrn_reflns_number 19574
_diffrn_reflns_point_group_measured_fraction_full 0.996
_diffrn_reflns_point_group_measured_fraction_max 0.997
_diffrn_reflns_theta_full 25.242
_diffrn_reflns_theta_max 26.358
_diffrn_reflns_theta_min 2.647
_exptl_absorpt_coefficient_mu 0.663
_exptl_crystal_colour green
_exptl_crystal_density_diffrn 1.241
_exptl_crystal_description block
_exptl_crystal_F_000 714
_exptl_crystal_size_max 0.1
_exptl_crystal_size_mid 0.1
_exptl_crystal_size_min 0.1
_refine_diff_density_max 1.504
_refine_diff_density_min -1.170
_refine_diff_density_rms 0.114
_refine_ls_extinction_method none
_refine_ls_goodness_of_fit_ref 1.153
_refine_ls_hydrogen_treatment constr
_refine_ls_matrix_type full
_refine_ls_number_parameters 55
_refine_ls_number_reflns 594
_refine_ls_number_restraints 6
_refine_ls_restrained_S_all 1.161
_refine_ls_R_factor_all 0.0665
_refine_ls_R_factor_gt 0.0644
_refine_ls_shift/su_max 0.000
_refine_ls_shift/su_mean 0.000
_refine_ls_structure_factor_coef Fsqd
_refine_ls_weighting_details 'w=1/[\s^2^(Fo^2^)+(0.1137P)^2^+6.6761P] where P=(Fo^2^+2Fc^2^)/3'
_refine_ls_weighting_scheme calc
_refine_ls_wR_factor_gt 0.1868
_refine_ls_wR_factor_ref 0.1888
_reflns_Friedel_coverage 0.000
_reflns_number_gt 563
_reflns_number_total 594
_reflns_threshold_expression 'I > 2\s(I)'
_cod_data_source_file d5cc05733g2.cif
_cod_data_source_block b
_cod_original_cell_volume 1911.1
_cod_original_formula_sum 'C4 H1.50 Cu0.12 F0.75 N Si0.12'
_cod_database_code 7135266
_shelx_shelxl_version_number 2016/6
_shelx_space_group_comment
;
The symmetry employed for this shelxl refinement is uniquely defined
by the following loop, which should always be used as a source of
symmetry information in preference to the above space-group names.
They are only intended as comments.
;
_shelx_estimated_absorpt_t_max 0.937
_shelx_estimated_absorpt_t_min 0.937
_olex2_refinement_description
;
1. Fixed Uiso
 At 1.2 times of:
  All N(H,H,H) groups
2. Uiso/Uaniso restraints and constraints
Uanis(N2) \\sim Ueq: with sigma of 0.01 and sigma for terminal atoms of 0.02
3. Others
 Fixed Sof: C2(0.5) C1(0.5) N2(0.25) H2A(0.25) H2B(0.25) H2C(0.25)
4.a Idealised Me refined as rotating group:
 N2(H2A,H2B,H2C)
;
_smtbx_masks_void_probe_radius 1.2
_smtbx_masks_void_truncation_radius 1.2
_olex2_submission_special_instructions 'No special instructions were received'

loop_
_space_group_symop_operation_xyz
'x, y, z'
'-x, -y, z'
'-y, x, z'
'y, -x, z'
'-x, y, -z'
'x, -y, -z'
'y, x, -z'
'-y, -x, -z'
'x+1/2, y+1/2, z+1/2'
'-x+1/2, -y+1/2, z+1/2'
'-y+1/2, x+1/2, z+1/2'
'y+1/2, -x+1/2, z+1/2'
'-x+1/2, y+1/2, -z+1/2'
'x+1/2, -y+1/2, -z+1/2'
'y+1/2, x+1/2, -z+1/2'
'-y+1/2, -x+1/2, -z+1/2'
'-x, -y, -z'
'x, y, -z'
'y, -x, -z'
'-y, x, -z'
'x, -y, z'
'-x, y, z'
'-y, -x, z'
'y, x, z'
'-x+1/2, -y+1/2, -z+1/2'
'x+1/2, y+1/2, -z+1/2'
'y+1/2, -x+1/2, -z+1/2'
'-y+1/2, x+1/2, -z+1/2'
'x+1/2, -y+1/2, z+1/2'
'-x+1/2, y+1/2, z+1/2'
'-y+1/2, -x+1/2, z+1/2'
'y+1/2, x+1/2, z+1/2'

loop_
_atom_site_label
_atom_site_type_symbol
_atom_site_fract_x
_atom_site_fract_y
_atom_site_fract_z
_atom_site_U_iso_or_equiv
_atom_site_adp_type
_atom_site_occupancy
_atom_site_site_symmetry_order
_atom_site_calc_flag
_atom_site_refinement_flags_posn
_atom_site_refinement_flags_adp
_atom_site_refinement_flags_occupancy
_atom_site_disorder_assembly
_atom_site_disorder_group
Cu1 Cu 0.500000 0.500000 0.500000 0.0226(5) Uani 1 16 d S T P . .
Si1 Si 0.500000 0.500000 0.000000 0.0305(8) Uani 1 16 d S T P . .
F1 F 0.500000 0.500000 0.2101(7) 0.0412(14) Uani 1 8 d S T P . .
N1 N 0.500000 0.3693(3) 0.500000 0.0288(12) Uani 1 4 d S T P . .
C3 C 0.500000 0.1871(5) 0.500000 0.0452(19) Uani 1 4 d S T P . .
C4 C 0.500000 0.0907(5) 0.500000 0.051(2) Uani 1 4 d S T P . .
C5 C 0.4217(5) 0.0455(4) 0.500000 0.0600(18) Uani 1 2 d S T P . .
C2 C 0.4547(6) 0.2342(5) 0.3802(10) 0.053(2) Uani 0.5 1 d . . P . .
C1 C 0.4580(5) 0.3243(4) 0.3818(9) 0.0397(16) Uani 0.5 1 d . . P . .
F2 F 0.500000 0.3963(5) 0.000000 0.193(6) Uani 1 4 d S T P . .
N2 N 0.331(2) 0.0826(18) 0.500000 0.185(12) Uani 0.5 2 d S TU P . .
H2A H 0.307411 0.075998 0.398862 0.222 Uiso 0.25 1 calc R U P A -1
H2B H 0.333450 0.139469 0.525576 0.222 Uiso 0.25 1 calc R U P A -1
H2C H 0.298598 0.054515 0.575562 0.222 Uiso 0.25 1 calc R U P A -1

loop_
_atom_site_aniso_label
_atom_site_aniso_U_11
_atom_site_aniso_U_22
_atom_site_aniso_U_33
_atom_site_aniso_U_23
_atom_site_aniso_U_13
_atom_site_aniso_U_12
Cu1 0.0183(6) 0.0183(6) 0.0310(8) 0.000 0.000 0.000
Si1 0.0326(12) 0.0326(12) 0.0264(17) 0.000 0.000 0.000
F1 0.047(2) 0.047(2) 0.030(3) 0.000 0.000 0.000
N1 0.030(3) 0.023(2) 0.033(3) 0.000 0.000 0.000
C3 0.074(6) 0.021(3) 0.040(4) 0.000 0.000 0.000
C4 0.092(7) 0.021(3) 0.040(4) 0.000 0.000 0.000
C5 0.077(5) 0.028(3) 0.074(5) 0.000 0.000 0.004(3)
C2 0.091(6) 0.026(3) 0.041(4) 0.001(3) -0.024(4) -0.010(4)
C1 0.056(4) 0.024(3) 0.039(3) 0.001(3) -0.017(3) -0.002(3)
F2 0.48(2) 0.049(4) 0.046(4) 0.000 0.000 0.000
N2 0.22(2) 0.139(16) 0.191(19) 0.000 0.000 -0.046(15)

loop_
_atom_type_symbol
_atom_type_description
_atom_type_scat_dispersion_real
_atom_type_scat_dispersion_imag
_atom_type_scat_source
C C 0.0033 0.0016 'International Tables Vol C Tables 4.2.6.8 and 6.1.1.4'
H H 0.0000 0.0000 'International Tables Vol C Tables 4.2.6.8 and 6.1.1.4'
Cu Cu 0.3201 1.2651 'International Tables Vol C Tables 4.2.6.8 and 6.1.1.4'
F F 0.0171 0.0103 'International Tables Vol C Tables 4.2.6.8 and 6.1.1.4'
N N 0.0061 0.0033 'International Tables Vol C Tables 4.2.6.8 and 6.1.1.4'
Si Si 0.0817 0.0704 'International Tables Vol C Tables 4.2.6.8 and 6.1.1.4'

loop_
_geom_angle_atom_site_label_1
_geom_angle_atom_site_label_2
_geom_angle_atom_site_label_3
_geom_angle
_geom_angle_site_symmetry_1
_geom_angle_site_symmetry_3
_geom_angle_publ_flag
F1 Cu1 F1 180.0 . 17_666 ?
N1 Cu1 F1 90.000(1) 19_566 17_666 ?
N1 Cu1 F1 90.000(1) 19_566 . ?
N1 Cu1 F1 90.000(1) 3_655 . ?
N1 Cu1 F1 90.0 17_666 17_666 ?
N1 Cu1 F1 90.0 . 17_666 ?
N1 Cu1 F1 90.0 17_666 . ?
N1 Cu1 F1 90.0 . . ?
N1 Cu1 F1 90.000(1) 3_655 17_666 ?
N1 Cu1 N1 90.000(1) 19_566 . ?
N1 Cu1 N1 90.0 19_566 17_666 ?
N1 Cu1 N1 180.0 19_566 3_655 ?
N1 Cu1 N1 90.0 3_655 . ?
N1 Cu1 N1 180.0 17_666 . ?
N1 Cu1 N1 90.000(1) 3_655 17_666 ?
F1 Si1 F1 180.0 17_665 . ?
F2 Si1 F1 90.000(1) 19_565 . ?
F2 Si1 F1 90.0 17_665 . ?
F2 Si1 F1 90.000(1) 19_565 17_665 ?
F2 Si1 F1 90.000(1) 3_655 . ?
F2 Si1 F1 90.000(1) 3_655 17_665 ?
F2 Si1 F1 90.0 . . ?
F2 Si1 F1 90.0 . 17_665 ?
F2 Si1 F1 90.0 17_665 17_665 ?
F2 Si1 F2 180.0 . 17_665 ?
F2 Si1 F2 180.0 19_565 3_655 ?
F2 Si1 F2 90.000(1) . 19_565 ?
F2 Si1 F2 90.000(1) 19_565 17_665 ?
F2 Si1 F2 90.0 3_655 17_665 ?
F2 Si1 F2 90.0 . 3_655 ?
Si1 F1 Cu1 180.0 . . ?
C1 N1 Cu1 121.0(3) . . ?
C1 N1 Cu1 121.0(3) 5_656 . ?
C1 N1 Cu1 121.0(3) 22_655 . ?
C1 N1 Cu1 121.0(3) 18_556 . ?
C1 N1 C1 57.5(8) . 22_655 ?
C1 N1 C1 90.3(7) . 18_556 ?
C1 N1 C1 118.0(7) 22_655 18_556 ?
C1 N1 C1 90.3(7) 22_655 5_656 ?
C1 N1 C1 118.0(7) . 5_656 ?
C1 N1 C1 57.6(8) 5_656 18_556 ?
C2 C3 C4 121.3(4) 18_556 . ?
C2 C3 C4 121.3(4) 5_656 . ?
C2 C3 C4 121.3(4) . . ?
C2 C3 C4 121.3(4) 22_655 . ?
C2 C3 C2 117.3(8) 18_556 22_655 ?
C2 C3 C2 87.7(8) 5_656 22_655 ?
C2 C3 C2 117.3(8) 5_656 . ?
C2 C3 C2 87.7(8) 18_556 . ?
C2 C3 C2 60.0(8) 22_655 . ?
C2 C3 C2 60.0(8) 5_656 18_556 ?
C5 C4 C3 120.0(4) . . ?
C5 C4 C3 120.0(4) 5_656 . ?
C5 C4 C5 120.0(7) . 5_656 ?
C4 C5 C5 120.0(4) . 21 ?
C4 C5 N2 127.7(11) . . ?
C5 C5 N2 112.3(10) 21 . ?
C3 C2 C2 46.2(4) . 18_556 ?
C3 C2 C1 91.2(5) . 22_655 ?
C2 C2 C3 60.0(4) 22_655 . ?
C2 C2 C2 89.999(1) 22_655 18_556 ?
C2 C2 C1 45.9(4) 22_655 22_655 ?
C1 C2 C3 119.6(7) . . ?
C1 C2 C2 89.4(5) . 18_556 ?
C1 C2 C2 87.9(5) . 22_655 ?
C1 C2 C2 89.6(3) 22_655 18_556 ?
C1 C2 C1 42.1(6) . 22_655 ?
N1 C1 C2 122.6(6) . . ?
N1 C1 C2 92.3(5) . 22_655 ?
N1 C1 C1 44.8(4) . 18_556 ?
C2 C1 C2 46.2(7) . 22_655 ?
C2 C1 C1 90.6(5) . 18_556 ?
C1 C1 N1 61.2(4) 22_655 . ?
C1 C1 C2 92.1(5) 22_655 . ?
C1 C1 C2 45.9(4) 22_655 22_655 ?
C1 C1 C2 90.4(3) 18_556 22_655 ?
C1 C1 C1 90.001(1) 22_655 18_556 ?
C5 N2 H2A 109.5 . . ?
C5 N2 H2B 109.5 . . ?
C5 N2 H2C 109.5 . . ?
H2A N2 H2B 109.5 . . ?
H2A N2 H2C 109.5 . . ?
H2B N2 H2C 109.5 . . ?

loop_
_geom_bond_atom_site_label_1
_geom_bond_atom_site_label_2
_geom_bond_distance
_geom_bond_site_symmetry_2
_geom_bond_publ_flag
Cu1 F1 2.339(6) . ?
Cu1 F1 2.339(6) 17_666 ?
Cu1 N1 2.012(5) 17_666 ?
Cu1 N1 2.012(5) 19_566 ?
Cu1 N1 2.012(5) . ?
Cu1 N1 2.012(5) 3_655 ?
Si1 F1 1.695(6) 17_665 ?
Si1 F1 1.695(6) . ?
Si1 F2 1.596(8) 3_655 ?
Si1 F2 1.596(8) 19_565 ?
Si1 F2 1.596(8) . ?
Si1 F2 1.596(8) 17_665 ?
N1 C1 1.344(7) . ?
N1 C1 1.344(7) 5_656 ?
N1 C1 1.344(7) 22_655 ?
N1 C1 1.344(7) 18_556 ?
C3 C4 1.484(10) . ?
C3 C2 1.396(8) . ?
C3 C2 1.396(8) 18_556 ?
C3 C2 1.396(8) 22_655 ?
C3 C2 1.396(8) 5_656 ?
C4 C5 1.392(9) . ?
C4 C5 1.392(9) 5_656 ?
C5 C5 1.400(12) 21 ?
C5 N2 1.51(3) . ?
C2 C2 1.933(17) 18_556 ?
C2 C2 1.395(19) 22_655 ?
C2 C1 1.387(10) . ?
C2 C1 1.931(11) 22_655 ?
C1 C1 1.294(17) 22_655 ?
C1 C1 1.906(14) 18_556 ?
N2 H2A 0.9000 . ?
N2 H2B 0.9000 . ?
N2 H2C 0.9000 . ?

loop_
_geom_torsion_atom_site_label_1
_geom_torsion_atom_site_label_2
_geom_torsion_atom_site_label_3
_geom_torsion_atom_site_label_4
_geom_torsion
_geom_torsion_site_symmetry_1
_geom_torsion_site_symmetry_2
_geom_torsion_site_symmetry_3
_geom_torsion_site_symmetry_4
_geom_torsion_publ_flag
Cu1 N1 C1 C2 -178.3(7) . . . . ?
Cu1 N1 C1 C2 144.5(3) . . . 22_655 ?
Cu1 N1 C1 C1 -127.2(5) . . . 18_556 ?
Cu1 N1 C1 C1 109.3(3) . . . 22_655 ?
C3 C4 C5 C5 180.0 . . . 21 ?
C3 C4 C5 N2 0.0 . . . . ?
C3 C2 C1 N1 -3.3(13) . . . . ?
C3 C2 C1 C2 53.4(8) . . . 22_655 ?
C3 C2 C1 C1 -36.6(7) . . . 18_556 ?
C3 C2 C1 C1 53.4(8) . . . 22_655 ?
C4 C3 C2 C2 -110.6(4) . . . 22_655 ?
C4 C3 C2 C2 125.8(6) . . . 18_556 ?
C4 C3 C2 C1 -145.9(2) . . . 22_655 ?
C4 C3 C2 C1 -178.4(6) . . . . ?
C5 C4 C5 C5 0.0 5_656 . . 21 ?
C5 C4 C5 N2 180.0 5_656 . . . ?
C2 C3 C4 C5 54.2(5) 18_556 . . . ?
C2 C3 C4 C5 -54.2(5) 5_656 . . 5_656 ?
C2 C3 C4 C5 125.8(5) 5_656 . . . ?
C2 C3 C4 C5 -125.8(5) 18_556 . . 5_656 ?
C2 C3 C4 C5 -125.8(5) 22_655 . . . ?
C2 C3 C4 C5 -54.2(5) . . . . ?
C2 C3 C4 C5 125.8(5) . . . 5_656 ?
C2 C3 C4 C5 54.2(5) 22_655 . . 5_656 ?
C2 C3 C2 C2 123.7(5) 18_556 . . 22_655 ?
C2 C3 C2 C2 69.4(4) 5_656 . . 22_655 ?
C2 C3 C2 C2 -54.2(6) 5_656 . . 18_556 ?
C2 C3 C2 C2 -123.7(5) 22_655 . . 18_556 ?
C2 C3 C2 C1 -35.3(5) 22_655 . . 22_655 ?
C2 C3 C2 C1 88.3(6) 18_556 . . 22_655 ?
C2 C3 C2 C1 55.8(11) 18_556 . . . ?
C2 C3 C2 C1 -67.9(9) 22_655 . . . ?
C2 C3 C2 C1 34.1(2) 5_656 . . 22_655 ?
C2 C3 C2 C1 1.6(6) 5_656 . . . ?
C2 C2 C1 N1 -56.7(7) 22_655 . . . ?
C2 C2 C1 N1 33.3(7) 18_556 . . . ?
C2 C2 C1 C2 90.019(16) 18_556 . . 22_655 ?
C2 C2 C1 C1 -0.002(1) 18_556 . . 18_556 ?
C2 C2 C1 C1 -90.021(17) 22_655 . . 18_556 ?
C2 C2 C1 C1 90.019(17) 18_556 . . 22_655 ?
C2 C2 C1 C1 0.001(0) 22_655 . . 22_655 ?
C1 N1 C1 C2 72.4(9) 22_655 . . . ?
C1 N1 C1 C2 -51.1(11) 18_556 . . . ?
C1 N1 C1 C2 -88.3(5) 18_556 . . 22_655 ?
C1 N1 C1 C2 1.7(7) 5_656 . . . ?
C1 N1 C1 C2 35.2(5) 22_655 . . 22_655 ?
C1 N1 C1 C2 -35.5(3) 5_656 . . 22_655 ?
C1 N1 C1 C1 -123.5(5) 18_556 . . 22_655 ?
C1 N1 C1 C1 52.8(5) 5_656 . . 18_556 ?
C1 N1 C1 C1 -70.7(3) 5_656 . . 22_655 ?
C1 N1 C1 C1 123.5(5) 22_655 . . 18_556 ?
C1 C2 C1 N1 -56.7(7) 22_655 . . . ?
C1 C2 C1 C2 0.0 22_655 . . 22_655 ?
C1 C2 C1 C1 -90.022(17) 22_655 . . 18_556 ?

loop_
_smtbx_masks_void_nr
_smtbx_masks_void_average_x
_smtbx_masks_void_average_y
_smtbx_masks_void_average_z
_smtbx_masks_void_volume
_smtbx_masks_void_count_electrons
_smtbx_masks_void_content
1 0.250 0.250 -0.902 88.2 25.4 ?
2 0.250 0.750 -0.466 88.2 25.4 ?
3 0.750 0.250 -0.679 88.2 25.4 ?
4 0.750 0.750 -0.697 88.2 25.4 ?
